data_4506522
loop_
_publ_author_name
'Paul, Mithun'
'Adarsh, N. N.'
'Dastidar, Parthasarathi'

_publ_section_title
;
 CuIICoordination Polymers Capable of Gelation and Selective
 SO4--2Separation
;
_journal_issue 8
_journal_name_full 'Crystal Growth &amp; Design'
_journal_page_first 4135
_journal_paper_doi 10.1021/cg300649e
_journal_volume 12
_journal_year 2012
_chemical_formula_moiety 'C36 H33 Cu N12 O6, 2(Br),2(O)'
_chemical_formula_sum 'C36 H33 Br2 Cu N12 O8'
_chemical_formula_weight 985.10
_chemical_name_systematic
; 
 ? 
;
_space_group_IT_number 15
_symmetry_cell_setting monoclinic
_symmetry_space_group_name_Hall '-C 2yc'
_symmetry_space_group_name_H-M 'C 1 2/c 1'
_atom_sites_solution_hydrogens geom
_atom_sites_solution_primary direct
_atom_sites_solution_secondary difmap
_audit_creation_method SHELXL-97
_cell_angle_alpha 90.00
_cell_angle_beta 118.573(3)
_cell_angle_gamma 90.00
_cell_formula_units_Z 4
_cell_length_a 22.625(5)
_cell_length_b 9.293(2)
_cell_length_c 21.596(7)
_cell_measurement_temperature 100(2)
_cell_volume 3987.6(18)
_computing_cell_refinement 'Bruker Apex II'
_computing_data_collection 'Bruker Apex II'
_computing_data_reduction SAINT
_computing_molecular_graphics 'Mercury 2.3'
_computing_publication_material SHELXTL-97
_computing_structure_refinement 'SHELXL-97 (Sheldrick, 1997)'
_computing_structure_solution 'SHELXS-97 (Sheldrick, 1990)'
_diffrn_ambient_temperature 100(2)
_diffrn_detector_area_resol_mean 3
_diffrn_measured_fraction_theta_full 0.980
_diffrn_measured_fraction_theta_max 0.980
_diffrn_measurement_device_type 'Bruker Apex II'
_diffrn_measurement_method 'phi-omega scan'
_diffrn_radiation_monochromator graphite
_diffrn_radiation_source 'fine-focus sealed tube'
_diffrn_radiation_type MoK\a
_diffrn_radiation_wavelength 0.71073
_diffrn_reflns_av_R_equivalents 0.0583
_diffrn_reflns_av_sigmaI/netI 0.0734
_diffrn_reflns_limit_h_max 20
_diffrn_reflns_limit_h_min -19
_diffrn_reflns_limit_k_max 7
_diffrn_reflns_limit_k_min -8
_diffrn_reflns_limit_l_max 14
_diffrn_reflns_limit_l_min -19
_diffrn_reflns_number 4013
_diffrn_reflns_theta_full 19.32
_diffrn_reflns_theta_max 19.32
_diffrn_reflns_theta_min 2.05
_exptl_absorpt_coefficient_mu 2.619
_exptl_absorpt_correction_T_max 0.7984
_exptl_absorpt_correction_T_min 0.5842
_exptl_absorpt_correction_type multi-scan
_exptl_absorpt_process_details sadabs
_exptl_crystal_colour green
_exptl_crystal_density_diffrn 1.641
_exptl_crystal_density_method 'not measured'
_exptl_crystal_description plate
_exptl_crystal_F_000 1984
_exptl_crystal_size_max 0.23
_exptl_crystal_size_mid 0.12
_exptl_crystal_size_min 0.09
_refine_diff_density_max 0.863
_refine_diff_density_min -0.438
_refine_diff_density_rms 0.090
_refine_ls_extinction_method none
_refine_ls_goodness_of_fit_ref 0.757
_refine_ls_hydrogen_treatment constr
_refine_ls_matrix_type full
_refine_ls_number_parameters 268
_refine_ls_number_reflns 1651
_refine_ls_number_restraints 0
_refine_ls_restrained_S_all 0.757
_refine_ls_R_factor_all 0.0936
_refine_ls_R_factor_gt 0.0610
_refine_ls_shift/su_max 0.000
_refine_ls_shift/su_mean 0.000
_refine_ls_structure_factor_coef Fsqd
_refine_ls_weighting_details 'calc w=1/[\s^2^(Fo^2^)+(0.1728P)^2^+63.5862P] where P=(Fo^2^+2Fc^2^)/3'
_refine_ls_weighting_scheme calc
_refine_ls_wR_factor_gt 0.1689
_refine_ls_wR_factor_ref 0.2051
_reflns_number_gt 1128
_reflns_number_total 1651
_reflns_threshold_expression >2sigma(I)
_cod_data_source_file cg300649e_si_006.cif
_cod_data_source_block an394d1
_cod_original_cell_volume 3987.8(18)
_cod_original_sg_symbol_H-M 'C 2/c'
_cod_database_code 4506522

loop_
_symmetry_equiv_pos_as_xyz
'x, y, z'
'-x, y, -z+1/2'
'x+1/2, y+1/2, z'
'-x+1/2, y+1/2, -z+1/2'
'-x, -y, -z'
'x, -y, z-1/2'
'-x+1/2, -y+1/2, -z'
'x+1/2, -y+1/2, z-1/2'

loop_
_atom_site_label
_atom_site_type_symbol
_atom_site_fract_x
_atom_site_fract_y
_atom_site_fract_z
_atom_site_U_iso_or_equiv
_atom_site_adp_type
_atom_site_occupancy
_atom_site_symmetry_multiplicity
_atom_site_calc_flag
_atom_site_refinement_flags
Cu1 Cu 0.5000 1.1710(2) 0.2500 0.0406(8) Uani 1 2 d S
Br1 Br 0.45571(8) 0.32903(19) 0.83571(7) 0.0722(8) Uani 1 1 d .
N2 N 0.3988(5) 1.1858(11) 0.1862(5) 0.037(3) Uani 1 1 d .
C3 C 0.3622(8) 1.2827(14) 0.1990(7) 0.044(4) Uani 1 1 d .
H3 H 0.3835 1.3375 0.2399 0.053 Uiso 1 1 calc R
C4 C 0.2944(8) 1.3058(14) 0.1547(8) 0.047(4) Uani 1 1 d .
H4 H 0.2713 1.3776 0.1643 0.057 Uiso 1 1 calc R
C5 C 0.2626(7) 1.2215(14) 0.0971(8) 0.041(3) Uani 1 1 d .
H5 H 0.2168 1.2339 0.0670 0.049 Uiso 1 1 calc R
C6 C 0.2981(7) 1.1156(14) 0.0826(7) 0.039(3) Uani 1 1 d .
C7 C 0.3678(7) 1.1024(13) 0.1305(7) 0.032(3) Uani 1 1 d .
H7 H 0.3925 1.0323 0.1222 0.039 Uiso 1 1 calc R
N8 N 0.2631(5) 1.0277(11) 0.0226(5) 0.040(3) Uani 1 1 d .
H8 H 0.2201 1.0236 0.0050 0.047 Uiso 1 1 calc R
C9 C 0.2907(9) 0.9487(14) -0.0102(7) 0.044(4) Uani 1 1 d .
O10 O 0.3505(5) 0.9439(9) 0.0087(4) 0.047(2) Uani 1 1 d .
N11 N 0.2436(6) 0.8742(12) -0.0674(6) 0.047(3) Uani 1 1 d .
H11 H 0.2020 0.8895 -0.0794 0.056 Uiso 1 1 calc R
C12 C 0.2573(7) 0.7745(14) -0.1082(7) 0.044(4) Uani 1 1 d .
C13 C 0.2111(6) 0.7594(15) -0.1796(7) 0.045(4) Uani 1 1 d .
H13 H 0.1729 0.8171 -0.2005 0.054 Uiso 1 1 calc R
C14 C 0.2231(7) 0.6577(16) -0.2184(7) 0.057(4) Uani 1 1 d .
H14 H 0.1931 0.6486 -0.2662 0.068 Uiso 1 1 calc R
C15 C 0.2784(8) 0.5691(15) -0.1882(7) 0.051(4) Uani 1 1 d .
H15 H 0.2858 0.5001 -0.2150 0.061 Uiso 1 1 calc R
C16 C 0.3230(6) 0.5851(14) -0.1166(6) 0.033(3) Uani 1 1 d .
C17 C 0.3138(7) 0.6879(14) -0.0767(6) 0.036(3) Uani 1 1 d .
H17 H 0.3449 0.6993 -0.0293 0.043 Uiso 1 1 calc R
N18 N 0.3794(5) 0.4894(11) -0.0866(5) 0.039(3) Uani 1 1 d .
H18 H 0.3987 0.4708 -0.1116 0.046 Uiso 1 1 calc R
C19 C 0.4051(7) 0.4254(14) -0.0226(7) 0.040(3) Uani 1 1 d .
O20 O 0.3812(4) 0.4420(9) 0.0183(5) 0.046(2) Uani 1 1 d .
N21 N 0.4582(5) 0.3383(11) -0.0074(5) 0.037(3) Uani 1 1 d .
H21 H 0.4728 0.3379 -0.0376 0.045 Uiso 1 1 calc R
C22 C 0.4922(6) 0.2491(14) 0.0512(6) 0.035(3) Uani 1 1 d .
C23 C 0.5398(6) 0.1547(14) 0.0509(6) 0.035(3) Uani 1 1 d .
H23 H 0.5486 0.1526 0.0130 0.042 Uiso 1 1 calc R
C24 C 0.5736(6) 0.0647(14) 0.1075(7) 0.046(4) Uani 1 1 d .
H24 H 0.6049 -0.0005 0.1078 0.055 Uiso 1 1 calc R
C25 C 0.5609(7) 0.0710(17) 0.1646(7) 0.052(4) Uani 1 1 d .
H25 H 0.5838 0.0095 0.2027 0.062 Uiso 1 1 calc R
N26 N 0.5165(5) 0.1641(12) 0.1651(5) 0.038(3) Uani 1 1 d .
C27 C 0.4838(6) 0.2539(15) 0.1106(7) 0.039(3) Uani 1 1 d .
H27 H 0.4546 0.3216 0.1128 0.047 Uiso 1 1 calc R
O28 O 0.5000 1.4320(15) 0.2500 0.081(5) Uani 1 2 d S
H28 H 0.5052 1.4614 0.2881 0.122 Uiso 0.50 1 calc PR
O29 O 0.5000 0.9077(13) 0.2500 0.051(3) Uani 1 2 d S
O30A O 0.1041(10) 0.923(2) 0.8634(10) 0.094(6) Uiso 0.58 1 d P
O30B O 0.1031(15) 0.787(3) 0.8800(15) 0.108(10) Uiso 0.42 1 d P

loop_
_atom_site_aniso_label
_atom_site_aniso_U_11
_atom_site_aniso_U_22
_atom_site_aniso_U_33
_atom_site_aniso_U_23
_atom_site_aniso_U_13
_atom_site_aniso_U_12
Cu1 0.0509(16) 0.0505(16) 0.0184(13) 0.000 0.0151(11) 0.000
Br1 0.0832(14) 0.0955(15) 0.0465(11) -0.0098(8) 0.0379(10) -0.0162(10)
N2 0.059(8) 0.036(7) 0.014(6) -0.001(5) 0.016(6) 0.010(6)
C3 0.079(13) 0.035(9) 0.030(8) 0.001(6) 0.036(10) 0.006(8)
C4 0.061(12) 0.039(9) 0.049(9) 0.002(8) 0.031(9) 0.013(8)
C5 0.041(9) 0.035(9) 0.055(10) 0.017(8) 0.029(8) 0.004(8)
C6 0.050(12) 0.038(9) 0.043(9) 0.014(8) 0.033(9) 0.005(8)
C7 0.039(10) 0.033(8) 0.025(8) 0.019(7) 0.015(8) 0.005(7)
N8 0.035(7) 0.046(7) 0.036(7) -0.001(6) 0.016(6) -0.003(6)
C9 0.049(12) 0.043(10) 0.029(9) 0.007(8) 0.010(10) 0.004(9)
O10 0.044(7) 0.061(7) 0.036(5) -0.022(4) 0.019(5) -0.006(5)
N11 0.049(8) 0.048(8) 0.033(7) 0.002(6) 0.012(7) 0.000(6)
C12 0.052(11) 0.023(8) 0.046(10) 0.000(8) 0.015(9) -0.014(8)
C13 0.030(8) 0.045(9) 0.027(9) -0.002(7) -0.013(7) -0.004(7)
C14 0.069(12) 0.052(10) 0.020(8) 0.006(8) -0.003(8) -0.001(9)
C15 0.068(11) 0.056(10) 0.022(9) 0.002(7) 0.016(8) -0.002(9)
C16 0.025(8) 0.039(9) 0.022(9) 0.009(7) 0.002(7) -0.006(7)
C17 0.041(9) 0.034(9) 0.023(7) -0.002(7) 0.009(7) -0.016(7)
N18 0.043(8) 0.054(7) 0.015(6) 0.000(6) 0.010(5) -0.006(6)
C19 0.042(10) 0.036(9) 0.021(9) -0.004(7) -0.002(8) -0.003(8)
O20 0.035(6) 0.067(7) 0.033(5) 0.012(5) 0.015(5) 0.005(4)
N21 0.039(7) 0.051(7) 0.024(7) 0.003(6) 0.017(6) 0.001(6)
C22 0.021(8) 0.054(9) 0.025(9) 0.009(7) 0.007(7) -0.003(7)
C23 0.018(8) 0.048(9) 0.030(8) 0.003(7) 0.005(7) -0.009(7)
C24 0.043(9) 0.058(10) 0.041(9) 0.002(8) 0.023(8) 0.013(8)
C25 0.053(10) 0.065(11) 0.031(9) 0.005(7) 0.015(8) 0.008(9)
N26 0.044(7) 0.049(7) 0.013(6) 0.013(6) 0.008(6) 0.007(6)
C27 0.035(8) 0.065(10) 0.024(8) -0.009(8) 0.018(7) 0.002(7)
O28 0.139(14) 0.070(11) 0.067(11) 0.000 0.076(12) 0.000
O29 0.063(9) 0.058(8) 0.031(7) 0.000 0.022(7) 0.000

loop_
_atom_type_symbol
_atom_type_description
_atom_type_scat_dispersion_real
_atom_type_scat_dispersion_imag
_atom_type_scat_source
C C 0.0033 0.0016 'International Tables Vol C Tables 4.2.6.8 and 6.1.1.4'
H H 0.0000 0.0000 'International Tables Vol C Tables 4.2.6.8 and 6.1.1.4'
N N 0.0061 0.0033 'International Tables Vol C Tables 4.2.6.8 and 6.1.1.4'
O O 0.0106 0.0060 'International Tables Vol C Tables 4.2.6.8 and 6.1.1.4'
Cu Cu 0.3201 1.2651 'International Tables Vol C Tables 4.2.6.8 and 6.1.1.4'
Br Br -0.2901 2.4595 'International Tables Vol C Tables 4.2.6.8 and 6.1.1.4'

loop_
_geom_angle_atom_site_label_1
_geom_angle_atom_site_label_2
_geom_angle_atom_site_label_3
_geom_angle
_geom_angle_site_symmetry_1
_geom_angle_site_symmetry_3
N2 Cu1 N2 172.3(6) . 2_655
N2 Cu1 N26 88.8(4) . 2_665
N2 Cu1 N26 91.4(4) 2_655 2_665
N2 Cu1 N26 91.4(4) . 1_565
N2 Cu1 N26 88.8(4) 2_655 1_565
N26 Cu1 N26 176.4(6) 2_665 1_565
N2 Cu1 O28 86.1(3) . .
N2 Cu1 O28 86.1(3) 2_655 .
N26 Cu1 O28 91.8(3) 2_665 .
N26 Cu1 O28 91.8(3) 1_565 .
C7 N2 C3 118.2(11) . .
C7 N2 Cu1 120.9(9) . .
C3 N2 Cu1 120.8(10) . .
N2 C3 C4 123.6(12) . .
N2 C3 H3 118.2 . .
C4 C3 H3 118.2 . .
C5 C4 C3 118.3(12) . .
C5 C4 H4 120.9 . .
C3 C4 H4 120.9 . .
C4 C5 C6 120.4(13) . .
C4 C5 H5 119.8 . .
C6 C5 H5 119.8 . .
C5 C6 N8 118.9(13) . .
C5 C6 C7 117.0(12) . .
N8 C6 C7 124.1(12) . .
N2 C7 C6 122.4(12) . .
N2 C7 H7 118.8 . .
C6 C7 H7 118.8 . .
C9 N8 C6 126.4(11) . .
C9 N8 H8 116.8 . .
C6 N8 H8 116.8 . .
O10 C9 N8 124.0(13) . .
O10 C9 N11 123.1(14) . .
N8 C9 N11 112.9(14) . .
C9 N11 C12 125.8(12) . .
C9 N11 H11 117.1 . .
C12 N11 H11 117.1 . .
C17 C12 C13 120.8(13) . .
C17 C12 N11 120.1(12) . .
C13 C12 N11 118.9(13) . .
C14 C13 C12 118.8(13) . .
C14 C13 H13 120.6 . .
C12 C13 H13 120.6 . .
C13 C14 C15 121.6(12) . .
C13 C14 H14 119.2 . .
C15 C14 H14 119.2 . .
C14 C15 C16 118.3(13) . .
C14 C15 H15 120.8 . .
C16 C15 H15 120.8 . .
C17 C16 C15 121.7(12) . .
C17 C16 N18 121.4(10) . .
C15 C16 N18 116.9(12) . .
C16 C17 C12 118.7(11) . .
C16 C17 H17 120.6 . .
C12 C17 H17 120.6 . .
C19 N18 C16 126.2(11) . .
C19 N18 H18 116.9 . .
C16 N18 H18 116.9 . .
O20 C19 N21 122.6(11) . .
O20 C19 N18 123.3(13) . .
N21 C19 N18 114.1(13) . .
C19 N21 C22 127.9(11) . .
C19 N21 H21 116.0 . .
C22 N21 H21 116.0 . .
C27 C22 C23 118.3(11) . .
C27 C22 N21 124.1(13) . .
C23 C22 N21 117.5(11) . .
C24 C23 C22 118.9(12) . .
C24 C23 H23 120.6 . .
C22 C23 H23 120.6 . .
C23 C24 C25 119.9(12) . .
C23 C24 H24 120.0 . .
C25 C24 H24 120.0 . .
N26 C25 C24 120.7(12) . .
N26 C25 H25 119.6 . .
C24 C25 H25 119.6 . .
C25 N26 C27 119.9(11) . .
C25 N26 Cu1 119.5(8) . 1_545
C27 N26 Cu1 120.6(9) . 1_545
N26 C27 C22 122.1(12) . .
N26 C27 H27 119.0 . .
C22 C27 H27 119.0 . .
Cu1 O28 H28 109.5 . .

loop_
_geom_bond_atom_site_label_1
_geom_bond_atom_site_label_2
_geom_bond_distance
_geom_bond_site_symmetry_2
Cu1 N2 2.035(11) .
Cu1 N2 2.035(11) 2_655
Cu1 N26 2.039(10) 2_665
Cu1 N26 2.039(10) 1_565
Cu1 O28 2.425(14) .
N2 C7 1.316(14) .
N2 C3 1.339(15) .
C3 C4 1.381(18) .
C3 H3 0.9300 .
C4 C5 1.350(17) .
C4 H4 0.9300 .
C5 C6 1.398(17) .
C5 H5 0.9300 .
C6 N8 1.411(15) .
C6 C7 1.418(16) .
C7 H7 0.9300 .
N8 C9 1.362(16) .
N8 H8 0.8600 .
C9 O10 1.213(15) .
C9 N11 1.371(16) .
N11 C12 1.411(16) .
N11 H11 0.8600 .
C12 C17 1.383(17) .
C12 C13 1.396(17) .
C13 C14 1.373(18) .
C13 H13 0.9300 .
C14 C15 1.374(18) .
C14 H14 0.9300 .
C15 C16 1.393(16) .
C15 H15 0.9300 .
C16 C17 1.368(16) .
C16 N18 1.430(15) .
C17 H17 0.9300 .
N18 C19 1.354(15) .
N18 H18 0.8600 .
C19 O20 1.247(15) .
C19 N21 1.353(16) .
N21 C22 1.397(15) .
N21 H21 0.8600 .
C22 C27 1.384(15) .
C22 C23 1.392(16) .
C23 C24 1.373(16) .
C23 H23 0.9300 .
C24 C25 1.394(16) .
C24 H24 0.9300 .
C25 N26 1.330(16) .
C25 H25 0.9300 .
N26 C27 1.341(15) .
N26 Cu1 2.039(10) 1_545
C27 H27 0.9300 .
O28 H28 0.8200 .
O30A O30B 1.32(3) .

loop_
_geom_hbond_atom_site_label_D
_geom_hbond_atom_site_label_H
_geom_hbond_atom_site_label_A
_geom_hbond_distance_DH
_geom_hbond_distance_HA
_geom_hbond_distance_DA
_geom_hbond_angle_DHA
_geom_hbond_site_symmetry_A
O28 H28 Br1 0.82 2.68 3.337(9) 137.8 6_575
N21 H21 Br1 0.86 2.57 3.362(9) 152.6 1_554
N18 H18 Br1 0.86 2.47 3.285(10) 158.7 1_554
N8 H8 O20 0.86 2.12 2.959(13) 164.6 7_565
